data_9004667
loop_
_publ_author_name
'Petersen, O. V.'
'Giester, G.'
'Brandstatter, F.'
'Niedermayr, G.'

_publ_section_title
;Nabesite, Na2BeSi4O10.4H2O, a new mineral species from the Ilimaussaq
 alkaline complex, South Greenland Sample: T = 293 K Locality: Ilimaussaq
 alkaline complex, South Greenland
;
_journal_name_full 'The Canadian Mineralogist'
_journal_page_first 173
_journal_page_last 181
_journal_paper_doi 10.2113/gscanmin.40.1.173
_journal_volume 40
_journal_year 2002
_chemical_compound_source 'Ilimaussaq alkaline complex, South Greenland'
_chemical_formula_sum 'Be H8 Na2 O14 Si4'
_chemical_name_mineral Nabesite
_space_group_IT_number 19
_symmetry_space_group_name_Hall 'P 2ac 2ab'
_symmetry_space_group_name_H-M 'P 21 21 21'
_cell_angle_alpha 90
_cell_angle_beta 90
_cell_angle_gamma 90
_cell_formula_units_Z 4
_cell_length_a 9.748
_cell_length_b 10.133
_cell_length_c 11.954
_cell_volume 1180.774
_database_code_amcsd 0005760
_diffrn_ambient_temperature 293
_exptl_crystal_density_diffrn 2.247
_cod_original_formula_sum 'Na2 Be Si4 O14 H8'
_cod_database_code 9004667

loop_
_space_group_symop_operation_xyz
x,y,z
-x,1/2+y,1/2-z
1/2+x,1/2-y,-z
1/2-x,-y,1/2+z

loop_
_atom_site_aniso_label
_atom_site_aniso_U_11
_atom_site_aniso_U_22
_atom_site_aniso_U_33
_atom_site_aniso_U_12
_atom_site_aniso_U_13
_atom_site_aniso_U_23
Na1 0.02240 0.03040 0.03350 -0.00830 -0.00430 0.00520
Na2 0.05540 0.03300 0.04560 0.00290 -0.01110 0.00440
Be 0.01040 0.00780 0.00700 0.00030 -0.00250 -0.00090
Si1 0.00767 0.00662 0.00820 0.00026 -0.00143 0.00092
Si2 0.00782 0.00677 0.00835 -0.00044 -0.00094 -0.00128
Si3 0.00822 0.00770 0.00926 -0.00077 0.00010 0.00122
Si4 0.00819 0.00702 0.00821 0.00068 -0.00033 -0.00160
O1 0.01430 0.01370 0.00850 -0.00070 -0.00330 0.00470
O2 0.02320 0.00850 0.01980 0.00540 0.00020 -0.00080
O3 0.00820 0.01940 0.01530 0.00120 -0.00330 0.00020
O4 0.01300 0.01100 0.00980 -0.00170 -0.00200 0.00560
O5 0.01470 0.01230 0.00940 0.00090 -0.00390 -0.00400
O6 0.00760 0.02190 0.01850 -0.00280 -0.00240 0.00120
O7 0.01330 0.01020 0.01050 0.00110 -0.00130 -0.00540
O8 0.01430 0.01560 0.00890 -0.00300 -0.00280 0.00430
O9 0.01610 0.00640 0.01890 -0.00250 0.00210 0.00000
O10 0.02070 0.01530 0.00850 0.00240 -0.00330 -0.00780
OW1 0.04740 0.01820 0.01760 -0.00260 -0.00780 0.00910
OW2 0.04750 0.02030 0.02700 -0.00360 -0.00550 0.00330
OW3 0.03540 0.03870 0.03960 -0.00470 -0.00760 -0.00340
OW4 0.03990 0.03610 0.04210 0.01760 -0.00030 0.00860

loop_
_atom_site_label
_atom_site_fract_x
_atom_site_fract_y
_atom_site_fract_z
_atom_site_U_iso_or_equiv
_atom_site_type_symbol
_atom_site_attached_hydrogens
Na1 0.02823 0.19660 0.81506 0.02878 Na 0
Na2 0.37372 0.25369 0.73922 0.04470 Na 0
Be 0.24232 0.26224 0.25678 0.00840 Be 0
Si1 0.08393 0.35478 0.06419 0.00750 Si 0
Si2 0.39961 0.36283 0.44722 0.00765 Si 0
Si3 0.29128 0.14866 0.03408 0.00839 Si 0
Si4 0.20023 0.14856 0.47842 0.00781 Si 0
O1 0.11930 0.34407 0.19374 0.01217 O 0
O2 0.12092 0.49694 0.01041 0.01716 O 0
O3 -0.07946 0.32732 0.04934 0.01433 O 0
O4 0.16731 0.24433 -0.00928 0.01126 O 0
O5 0.34741 0.36353 0.32118 0.01214 O 0
O6 0.56197 0.32609 0.44915 0.01601 O 0
O7 0.31580 0.25353 0.52237 0.01135 O 0
O8 0.32791 0.17820 0.16101 0.01294 O 0
O9 0.24094 -0.00340 0.01423 0.01378 O 0
O10 0.17608 0.15933 0.34733 0.01483 O 0
OW1 0.22056 0.07549 0.76168 0.02770 O 0
OW2 0.16099 0.37520 0.73814 0.03160 O 0
OW3 -0.05881 0.02080 0.94934 0.03790 O 0
OW4 0.47439 0.44438 0.80888 0.03940 O 0
H1 0.24900 0.00900 0.80700 0.06600 H 0
H2 0.20900 0.04900 0.68900 0.06700 H 0
H3 0.17100 0.44200 0.75900 0.04500 H 0
H4 0.09500 0.38300 0.69900 0.05900 H 0
H5 -0.07700 0.02900 0.02250 0.04700 H 0
H6 0.03400 0.01100 0.95900 0.10200 H 0
H7 0.44600 0.52700 0.78800 0.07400 H 0
H8 0.55400 0.40400 0.76500 0.07500 H 0

loop_
_cod_changelog_entry_id
_cod_changelog_entry_author
_cod_changelog_entry_date
_cod_changelog_entry_text
1
;cod-tools version 3.8.0
Id: cif_guess_AMCSD_atom_types 9574 2023-05-10 09:00:05Z saulius
;
2023-05-10T18:49:26+03:00
;Derived atom types and hydrogen counts
from atom names that follow the AMCSD naming convention
(Wat == water, O-H == hydroxyl).
;

loop_
_cod_related_entry_id
_cod_related_entry_database
_cod_related_entry_code
1 AMCSD 0005760
